data_7113715
loop_
_publ_author_name
'Moulton, Brian'
'Abourahma, Heba'
'Bradner, Michael W.'
'Lu, Jianjiang'
'McManus, Gregory J.'
'Zaworotko, Michael J.'

_publ_section_title
;
 A new 6^5^.8 topology and a distorted 6^5^.8 CdSO~4~ topology: two new
 supramolecular isomers of [M~2~(bdc)~2~(L)~2~]~n~ coordination polymers
;
_journal_coden_ASTM CHCOFS
_journal_issue 12
_journal_name_full
;
 Chemical Communications (Cambridge, United Kingdom)
;
_journal_page_first 1342
_journal_page_last 1343
_journal_paper_doi 10.1039/b301221b
_journal_year 2003
_chemical_formula_sum 'C34 H22 Cu2 N2 O8'
_chemical_formula_weight 713.62
_space_group_IT_number 167
_symmetry_cell_setting rhombohedral
_symmetry_space_group_name_Hall '-R 3 2"c'
_symmetry_space_group_name_H-M 'R -3 c :H'
_atom_sites_solution_hydrogens geom
_atom_sites_solution_primary direct
_atom_sites_solution_secondary difmap
_audit_creation_method SHELXL-97
_cell_angle_alpha 90.00
_cell_angle_beta 90.00
_cell_angle_gamma 120.00
_cell_formula_units_Z 18
_cell_length_a 30.337(2)
_cell_length_b 30.337(2)
_cell_length_c 18.380(2)
_cell_measurement_temperature 200(2)
_cell_volume 14649(2)
_computing_cell_refinement 'Bruker SMART'
_computing_data_collection 'Bruker SMART'
_computing_data_reduction 'Bruker SHELXTL'
_computing_molecular_graphics 'Bruker SHELXTL'
_computing_publication_material 'Bruker SHELXTL'
_computing_structure_refinement 'SHELXL-97 (Sheldrick, 1997)'
_computing_structure_solution 'SHELXS-97 (Sheldrick, 1990)'
_diffrn_ambient_temperature 200(2)
_diffrn_measured_fraction_theta_full 0.997
_diffrn_measured_fraction_theta_max 0.997
_diffrn_measurement_device_type 'CCD area detector'
_diffrn_measurement_method 'phi and omega scans'
_diffrn_radiation_monochromator graphite
_diffrn_radiation_source 'fine-focus sealed tube'
_diffrn_radiation_type MoK\a
_diffrn_radiation_wavelength 0.71073
_diffrn_reflns_av_R_equivalents 0.1775
_diffrn_reflns_av_sigmaI/netI 0.1795
_diffrn_reflns_limit_h_max 33
_diffrn_reflns_limit_h_min -33
_diffrn_reflns_limit_k_max 30
_diffrn_reflns_limit_k_min -33
_diffrn_reflns_limit_l_max 11
_diffrn_reflns_limit_l_min -20
_diffrn_reflns_number 18919
_diffrn_reflns_theta_full 23.26
_diffrn_reflns_theta_max 23.26
_diffrn_reflns_theta_min 1.34
_exptl_absorpt_coefficient_mu 1.359
_exptl_absorpt_correction_type none
_exptl_crystal_colour blue-green
_exptl_crystal_density_diffrn 1.456
_exptl_crystal_density_method 'not measured'
_exptl_crystal_description needle
_exptl_crystal_F_000 6516
_exptl_crystal_size_max 0.02
_exptl_crystal_size_mid 0.05
_exptl_crystal_size_min 0.1
_refine_diff_density_max 0.994
_refine_diff_density_min -0.396
_refine_diff_density_rms 0.147
_refine_ls_extinction_method none
_refine_ls_goodness_of_fit_ref 0.841
_refine_ls_hydrogen_treatment mixed
_refine_ls_matrix_type full
_refine_ls_number_parameters 243
_refine_ls_number_reflns 2352
_refine_ls_number_restraints 0
_refine_ls_restrained_S_all 0.841
_refine_ls_R_factor_all 0.1205
_refine_ls_R_factor_gt 0.0497
_refine_ls_shift/su_max 0.000
_refine_ls_shift/su_mean 0.000
_refine_ls_structure_factor_coef Fsqd
_refine_ls_weighting_details 'calc w=1/[\s^2^(Fo^2^)+(0.0704P)^2^+0.0000P] where P=(Fo^2^+2Fc^2^)/3'
_refine_ls_weighting_scheme calc
_refine_ls_wR_factor_gt 0.1137
_refine_ls_wR_factor_ref 0.1630
_reflns_number_gt 1145
_reflns_number_total 2352
_reflns_threshold_expression >2sigma(I)
_cod_duplicate_entry 7103695
_cod_data_source_file b301221b.txt
_cod_data_source_block jl8132
_cod_depositor_comments
;
The following automatic conversions were performed:

'_symmetry_cell_setting' value 'Rhombohedral' changed to
'rhombohedral' according to
/usr/data/users/saulius/automatic-downloads/retrospective/RSC/lib/dictionaries/cif_core.dic
dictionary named 'cif_core.dic' version 2.4.2 from 2011-04-26.

Automatic conversion script
Id: cif_fix_values 2281 2013-09-26 08:29:07Z andrius 
;
_cod_original_sg_symbol_H-M R-3c
_cod_database_code 7113715

loop_
_symmetry_equiv_pos_as_xyz
'x, y, z'
'-y, x-y, z'
'-x+y, -x, z'
'y, x, -z+1/2'
'x-y, -y, -z+1/2'
'-x, -x+y, -z+1/2'
'x+2/3, y+1/3, z+1/3'
'-y+2/3, x-y+1/3, z+1/3'
'-x+y+2/3, -x+1/3, z+1/3'
'y+2/3, x+1/3, -z+5/6'
'x-y+2/3, -y+1/3, -z+5/6'
'-x+2/3, -x+y+1/3, -z+5/6'
'x+1/3, y+2/3, z+2/3'
'-y+1/3, x-y+2/3, z+2/3'
'-x+y+1/3, -x+2/3, z+2/3'
'y+1/3, x+2/3, -z+7/6'
'x-y+1/3, -y+2/3, -z+7/6'
'-x+1/3, -x+y+2/3, -z+7/6'
'-x, -y, -z'
'y, -x+y, -z'
'x-y, x, -z'
'-y, -x, z-1/2'
'-x+y, y, z-1/2'
'x, x-y, z-1/2'
'-x+2/3, -y+1/3, -z+1/3'
'y+2/3, -x+y+1/3, -z+1/3'
'x-y+2/3, x+1/3, -z+1/3'
'-y+2/3, -x+1/3, z-1/6'
'-x+y+2/3, y+1/3, z-1/6'
'x+2/3, x-y+1/3, z-1/6'
'-x+1/3, -y+2/3, -z+2/3'
'y+1/3, -x+y+2/3, -z+2/3'
'x-y+1/3, x+2/3, -z+2/3'
'-y+1/3, -x+2/3, z+1/6'
'-x+y+1/3, y+2/3, z+1/6'
'x+1/3, x-y+2/3, z+1/6'

loop_
_atom_site_label
_atom_site_type_symbol
_atom_site_fract_x
_atom_site_fract_y
_atom_site_fract_z
_atom_site_U_iso_or_equiv
_atom_site_adp_type
_atom_site_occupancy
_atom_site_symmetry_multiplicity
_atom_site_calc_flag
_atom_site_refinement_flags
Cu1 Cu 0.51927(4) 0.97383(4) 0.03335(6) 0.0285(4) Uani 1 1 d .
O1 O 0.4798(2) 0.9828(2) 0.1143(3) 0.0352(17) Uani 1 1 d .
O2 O 0.5762(2) 1.0412(2) 0.0588(3) 0.0348(17) Uani 1 1 d .
O3 O 0.4571(2) 0.9151(2) -0.0050(3) 0.0317(16) Uani 1 1 d .
O4 O 0.5547(2) 0.9769(2) -0.0583(3) 0.0343(17) Uani 1 1 d .
N1 N 0.5380(3) 0.9284(3) 0.1068(4) 0.032(2) Uani 1 1 d .
C1 C 0.5355(3) 0.8825(4) 0.0914(6) 0.034(3) Uani 1 1 d .
C2 C 0.5453(4) 0.9430(4) 0.1751(5) 0.039(3) Uani 1 1 d .
H2 H 0.5477 0.9747 0.1863 0.01(2) Uiso 1 1 calc R
C3 C 0.5300(4) 0.8659(4) 0.0200(6) 0.041(3) Uani 1 1 d .
H3 H 0.5275 0.8857 -0.0181 0.06(4) Uiso 1 1 calc R
C4 C 0.5393(4) 0.8525(4) 0.1477(6) 0.040(3) Uani 1 1 d .
C5 C 0.5497(4) 0.9155(5) 0.2325(6) 0.050(3) Uani 1 1 d .
H5 H 0.5552 0.9284 0.2808 0.05(3) Uiso 1 1 calc R
C6 C 0.5281(4) 0.8208(4) 0.0045(7) 0.052(3) Uani 1 1 d .
H6 H 0.5242 0.8095 -0.0445 0.07(4) Uiso 1 1 calc R
C7 C 0.5368(4) 0.8061(4) 0.1280(7) 0.055(3) Uani 1 1 d .
H7 H 0.5388 0.7852 0.1649 0.04(3) Uiso 1 1 calc R
C8 C 0.5459(4) 0.8700(5) 0.2177(6) 0.052(3) Uani 1 1 d .
H8 H 0.5479 0.8502 0.2562 0.08(4) Uiso 1 1 calc R
C9 C 0.5318(4) 0.7911(4) 0.0591(7) 0.059(3) Uani 1 1 d .
H9 H 0.5308 0.7602 0.0471 0.04(3) Uiso 1 1 calc R
C10 C 0.4529(3) 1.0036(3) 0.1142(5) 0.028(2) Uani 1 1 d .
C11 C 0.4276(3) 1.0033(3) 0.1851(5) 0.025(2) Uani 1 1 d .
C12 C 0.4475(5) 1.0000 0.2500 0.030(3) Uani 1 2 d S
H12 H 0.4788 1.0000 0.2500 0.03(4) Uiso 1 2 calc SR
C13 C 0.3828(4) 1.0046(3) 0.1853(5) 0.029(2) Uani 1 1 d .
H13 H 0.3690 1.0087 0.1410 0.01(2) Uiso 1 1 calc R
C14 C 0.3584(4) 1.0000 0.2500 0.033(4) Uani 1 2 d S
H14 H 0.3271 1.0000 0.2500 0.05(4) Uiso 1 2 calc SR
C15 C 0.5773(3) 1.0819(4) 0.0405(5) 0.028(2) Uani 1 1 d .
C16 C 0.6234(3) 1.1308(4) 0.0623(5) 0.027(2) Uani 1 1 d .
C17 C 0.6247(4) 1.1773(4) 0.0597(5) 0.035(3) Uani 1 1 d .
H17 H 0.5961 1.1787 0.0412 0.03(3) Uiso 1 1 calc R
C18 C 0.6667 1.1306(4) 0.0833 0.028(3) Uani 1 2 d S
H18 H 0.6667 1.0993 0.0833 0.01(3) Uiso 1 2 calc SR
C19 C 0.6667 1.2215(5) 0.0833 0.042(4) Uani 1 2 d S
H19 H 0.6667 1.2528 0.0833 0.03(4) Uiso 1 2 calc SR
C1S C 0.3976(19) 0.6729(18) 0.282(3) 0.185(19) Uiso 0.50 1 d P
C2S C 0.4195(14) 0.6872(18) 0.213(3) 0.131(15) Uiso 0.50 1 d P
C3S C 0.4089(15) 0.7007(18) 0.129(3) 0.157(14) Uiso 0.50 1 d P
C4S C 0.3830(18) 0.638(2) 0.126(3) 0.154(17) Uiso 0.50 1 d P
C5S C 0.3657(13) 0.671(2) 0.325(2) 0.166(18) Uiso 0.50 1 d P

loop_
_atom_site_aniso_label
_atom_site_aniso_U_11
_atom_site_aniso_U_22
_atom_site_aniso_U_33
_atom_site_aniso_U_23
_atom_site_aniso_U_13
_atom_site_aniso_U_12
Cu1 0.0279(7) 0.0375(8) 0.0198(6) 0.0009(6) -0.0009(6) 0.0161(6)
O1 0.042(4) 0.052(5) 0.017(4) 0.003(3) 0.006(3) 0.027(4)
O2 0.030(4) 0.029(4) 0.039(4) -0.012(4) -0.014(3) 0.010(4)
O3 0.024(4) 0.031(4) 0.034(4) 0.001(3) -0.006(3) 0.009(3)
O4 0.041(4) 0.043(4) 0.023(4) 0.005(3) 0.001(3) 0.025(4)
N1 0.030(5) 0.043(5) 0.026(5) 0.004(4) 0.002(4) 0.022(4)
C1 0.028(6) 0.047(7) 0.032(6) 0.005(6) 0.005(5) 0.023(6)
C2 0.044(7) 0.058(8) 0.028(6) -0.003(6) 0.004(6) 0.035(6)
C3 0.046(7) 0.037(7) 0.037(7) 0.001(6) -0.003(6) 0.018(6)
C4 0.046(7) 0.051(8) 0.028(7) 0.001(6) -0.001(5) 0.029(6)
C5 0.063(8) 0.092(10) 0.015(6) 0.005(7) -0.004(6) 0.054(8)
C6 0.072(9) 0.050(8) 0.045(8) -0.021(7) -0.020(7) 0.039(7)
C7 0.059(8) 0.056(9) 0.057(9) 0.018(7) -0.003(7) 0.035(7)
C8 0.069(9) 0.072(9) 0.032(7) 0.018(7) 0.005(6) 0.047(8)
C9 0.085(10) 0.043(8) 0.056(9) -0.009(7) -0.013(8) 0.039(7)
C10 0.028(6) 0.028(6) 0.022(6) -0.004(5) -0.004(5) 0.012(5)
C11 0.029(6) 0.023(5) 0.020(5) -0.001(5) -0.005(5) 0.011(5)
C12 0.031(6) 0.034(9) 0.027(9) -0.003(7) -0.001(3) 0.017(4)
C13 0.038(6) 0.028(6) 0.019(6) 0.002(5) -0.004(5) 0.016(5)
C14 0.021(6) 0.049(10) 0.038(9) -0.011(8) -0.006(4) 0.025(5)
C15 0.024(6) 0.042(7) 0.012(5) -0.001(5) 0.009(5) 0.012(5)
C16 0.023(6) 0.037(6) 0.014(5) 0.006(5) 0.004(4) 0.010(5)
C17 0.026(6) 0.042(7) 0.033(7) 0.003(5) 0.001(5) 0.014(6)
C18 0.030(9) 0.029(6) 0.024(8) 0.002(3) 0.005(7) 0.015(4)
C19 0.040(10) 0.033(7) 0.057(12) 0.002(4) 0.004(9) 0.020(5)

loop_
_atom_type_symbol
_atom_type_description
_atom_type_scat_dispersion_real
_atom_type_scat_dispersion_imag
_atom_type_scat_source
C C 0.0033 0.0016 'International Tables Vol C Tables 4.2.6.8 and 6.1.1.4'
H H 0.0000 0.0000 'International Tables Vol C Tables 4.2.6.8 and 6.1.1.4'
O O 0.0106 0.0060 'International Tables Vol C Tables 4.2.6.8 and 6.1.1.4'
N N 0.0061 0.0033 'International Tables Vol C Tables 4.2.6.8 and 6.1.1.4'
Cu Cu 0.3201 1.2651 'International Tables Vol C Tables 4.2.6.8 and 6.1.1.4'

loop_
_geom_angle_atom_site_label_1
_geom_angle_atom_site_label_2
_geom_angle_atom_site_label_3
_geom_angle
_geom_angle_site_symmetry_1
_geom_angle_site_symmetry_3
O2 Cu1 O3 167.1(3) . .
O2 Cu1 O4 88.8(3) . .
O3 Cu1 O4 89.4(2) . .
O2 Cu1 O1 87.5(3) . .
O3 Cu1 O1 91.2(3) . .
O4 Cu1 O1 166.2(3) . .
O2 Cu1 N1 97.9(3) . .
O3 Cu1 N1 94.9(3) . .
O4 Cu1 N1 104.4(3) . .
O1 Cu1 N1 89.3(3) . .
O2 Cu1 Cu1 84.8(2) . 19_675
O3 Cu1 Cu1 82.38(18) . 19_675
O4 Cu1 Cu1 88.28(19) . 19_675
O1 Cu1 Cu1 78.11(18) . 19_675
N1 Cu1 Cu1 167.0(2) . 19_675
C10 O1 Cu1 130.3(6) . .
C15 O2 Cu1 122.3(6) . .
C15 O3 Cu1 124.8(6) 19_675 .
C10 O4 Cu1 119.6(6) 19_675 .
C2 N1 C1 116.7(9) . .
C2 N1 Cu1 115.5(7) . .
C1 N1 Cu1 127.1(6) . .
C3 C1 N1 119.7(10) . .
C3 C1 C4 119.4(10) . .
N1 C1 C4 120.9(9) . .
N1 C2 C5 125.1(11) . .
C6 C3 C1 119.8(11) . .
C8 C4 C7 123.4(11) . .
C8 C4 C1 118.6(10) . .
C7 C4 C1 118.0(10) . .
C8 C5 C2 118.3(11) . .
C3 C6 C9 121.3(11) . .
C9 C7 C4 121.5(12) . .
C5 C8 C4 120.4(11) . .
C7 C9 C6 120.0(11) . .
O1 C10 O4 123.5(9) . 19_675
O1 C10 C11 116.8(8) . .
O4 C10 C11 119.7(8) 19_675 .
C12 C11 C13 118.7(10) . .
C12 C11 C10 120.9(9) . .
C13 C11 C10 120.4(8) . .
C11 C12 C11 122.7(13) . 5_675
C14 C13 C11 119.2(10) . .
C13 C14 C13 121.5(13) 5_675 .
O2 C15 O3 125.7(8) . 19_675
O2 C15 C16 116.9(9) . .
O3 C15 C16 117.5(9) 19_675 .
C18 C16 C17 118.1(10) . .
C18 C16 C15 119.5(9) . .
C17 C16 C15 122.3(9) . .
C19 C17 C16 121.2(10) . .
C16 C18 C16 122.3(13) 18_654 .
C17 C19 C17 118.7(14) . 18_654
C5S C1S C2S 147(6) . .
C5S C1S C4S 114(5) . 27
C2S C1S C4S 35(2) . 27
C5S C1S C3S 112(5) . 26_455
C2S C1S C3S 62(3) . 26_455
C4S C1S C3S 80(3) 27 26_455
C4S C2S C1S 95(5) 27 .
C4S C2S C3S 62(4) 27 .
C1S C2S C3S 143(4) . .
C4S C2S C3S 116(4) 27 26_455
C1S C2S C3S 74(3) . 26_455
C3S C2S C3S 90(3) . 26_455
C4S C3S C4S 109(3) 27 .
C4S C3S C2S 38(2) 27 .
C4S C3S C2S 78(3) . .
C4S C3S C2S 79(3) 27 27
C4S C3S C2S 147(3) . 27
C2S C3S C2S 117(3) . 27
C4S C3S C1S 123(3) 27 27
C4S C3S C1S 116(4) . 27
C2S C3S C1S 161(4) . 27
C2S C3S C1S 45(2) 27 27
C2S C4S C3S 80(4) 26_455 26_455
C2S C4S C3S 155(5) 26_455 .
C3S C4S C3S 100(4) 26_455 .
C2S C4S C1S 51(4) 26_455 26_455
C3S C4S C1S 123(4) 26_455 26_455
C3S C4S C1S 114(4) . 26_455
C1S C5S C5S 129(5) . 3_565
C1S C5S C5S 134(5) . 2_665
C5S C5S C5S 60.000(11) 3_565 2_665

loop_
_geom_bond_atom_site_label_1
_geom_bond_atom_site_label_2
_geom_bond_distance
_geom_bond_site_symmetry_2
Cu1 O2 1.962(6) .
Cu1 O3 1.967(6) .
Cu1 O4 1.974(6) .
Cu1 O1 2.011(6) .
Cu1 N1 2.197(8) .
Cu1 Cu1 2.692(2) 19_675
O1 C10 1.258(10) .
O2 C15 1.264(10) .
O3 C15 1.270(10) 19_675
O4 C10 1.262(10) 19_675
N1 C2 1.312(12) .
N1 C1 1.386(11) .
C1 C3 1.385(13) .
C1 C4 1.421(13) .
C2 C5 1.391(13) .
C3 C6 1.372(13) .
C4 C8 1.369(14) .
C4 C7 1.419(13) .
C5 C8 1.354(14) .
C6 C9 1.388(14) .
C7 C9 1.328(14) .
C10 O4 1.262(10) 19_675
C10 C11 1.511(12) .
C11 C12 1.363(10) .
C11 C13 1.379(12) .
C12 C11 1.363(10) 5_675
C13 C14 1.371(10) .
C14 C13 1.371(10) 5_675
C15 O3 1.270(10) 19_675
C15 C16 1.496(12) .
C16 C18 1.373(11) .
C16 C17 1.393(12) .
C17 C19 1.378(11) .
C18 C16 1.373(11) 18_654
C19 C17 1.378(11) 18_654
C1S C5S 1.22(5) .
C1S C2S 1.40(6) .
C1S C4S 1.81(7) 27
C1S C3S 1.92(6) 26_455
C2S C4S 1.03(5) 27
C2S C3S 1.66(6) .
C2S C3S 1.76(5) 26_455
C3S C4S 1.49(5) 27
C3S C4S 1.66(5) .
C3S C2S 1.76(5) 27
C3S C1S 1.92(6) 27
C4S C2S 1.03(5) 26_455
C4S C3S 1.49(5) 26_455
C4S C1S 1.81(7) 26_455
C5S C5S 1.60(6) 3_565
C5S C5S 1.60(5) 2_665

loop_
_geom_torsion_atom_site_label_1
_geom_torsion_atom_site_label_2
_geom_torsion_atom_site_label_3
_geom_torsion_atom_site_label_4
_geom_torsion
_geom_torsion_site_symmetry_1
_geom_torsion_site_symmetry_4
O2 Cu1 O1 C10 86.9(8) . .
O3 Cu1 O1 C10 -80.2(8) . .
O4 Cu1 O1 C10 12.4(15) . .
N1 Cu1 O1 C10 -175.1(8) . .
Cu1 Cu1 O1 C10 1.7(7) 19_675 .
O3 Cu1 O2 C15 7.1(16) . .
O4 Cu1 O2 C15 89.3(7) . .
O1 Cu1 O2 C15 -77.4(7) . .
N1 Cu1 O2 C15 -166.3(7) . .
Cu1 Cu1 O2 C15 0.9(6) 19_675 .
O2 Cu1 O3 C15 -8.6(16) . 19_675
O4 Cu1 O3 C15 -90.8(7) . 19_675
O1 Cu1 O3 C15 75.4(7) . 19_675
N1 Cu1 O3 C15 164.8(7) . 19_675
Cu1 Cu1 O3 C15 -2.4(7) 19_675 19_675
O2 Cu1 O4 C10 -89.3(7) . 19_675
O3 Cu1 O4 C10 78.0(7) . 19_675
O1 Cu1 O4 C10 -14.8(15) . 19_675
N1 Cu1 O4 C10 172.9(7) . 19_675
Cu1 Cu1 O4 C10 -4.4(6) 19_675 19_675
O2 Cu1 N1 C2 52.0(7) . .
O3 Cu1 N1 C2 -126.5(7) . .
O4 Cu1 N1 C2 142.8(7) . .
O1 Cu1 N1 C2 -35.3(7) . .
Cu1 Cu1 N1 C2 -49.4(14) 19_675 .
O2 Cu1 N1 C1 -138.3(7) . .
O3 Cu1 N1 C1 43.2(7) . .
O4 Cu1 N1 C1 -47.5(8) . .
O1 Cu1 N1 C1 134.3(7) . .
Cu1 Cu1 N1 C1 120.3(10) 19_675 .
C2 N1 C1 C3 -177.3(9) . .
Cu1 N1 C1 C3 13.1(12) . .
C2 N1 C1 C4 1.6(13) . .
Cu1 N1 C1 C4 -167.9(7) . .
C1 N1 C2 C5 -1.2(15) . .
Cu1 N1 C2 C5 169.6(8) . .
N1 C1 C3 C6 179.2(9) . .
C4 C1 C3 C6 0.3(15) . .
C3 C1 C4 C8 178.5(10) . .
N1 C1 C4 C8 -0.4(15) . .
C3 C1 C4 C7 -0.6(15) . .
N1 C1 C4 C7 -179.6(9) . .
N1 C2 C5 C8 -0.5(17) . .
C1 C3 C6 C9 -0.3(16) . .
C8 C4 C7 C9 -178.1(12) . .
C1 C4 C7 C9 1.0(17) . .
C2 C5 C8 C4 1.8(17) . .
C7 C4 C8 C5 177.8(10) . .
C1 C4 C8 C5 -1.3(17) . .
C4 C7 C9 C6 -1.0(19) . .
C3 C6 C9 C7 0.6(18) . .
Cu1 O1 C10 O4 1.2(14) . 19_675
Cu1 O1 C10 C11 179.3(5) . .
O1 C10 C11 C12 25.3(12) . .
O4 C10 C11 C12 -156.5(7) 19_675 .
O1 C10 C11 C13 -152.5(8) . .
O4 C10 C11 C13 25.7(13) 19_675 .
C13 C11 C12 C11 1.6(6) . 5_675
C10 C11 C12 C11 -176.2(9) . 5_675
C12 C11 C13 C14 -3.3(12) . .
C10 C11 C13 C14 174.6(7) . .
C11 C13 C14 C13 1.7(6) . 5_675
Cu1 O2 C15 O3 0.6(12) . 19_675
Cu1 O2 C15 C16 -179.0(6) . .
O2 C15 C16 C18 16.5(12) . .
O3 C15 C16 C18 -163.2(7) 19_675 .
O2 C15 C16 C17 -165.8(8) . .
O3 C15 C16 C17 14.5(13) 19_675 .
C18 C16 C17 C19 -5.4(12) . .
C15 C16 C17 C19 176.8(7) . .
C17 C16 C18 C16 2.7(6) . 18_654
C15 C16 C18 C16 -179.6(9) . 18_654
C16 C17 C19 C17 2.8(6) . 18_654
C5S C1S C2S C4S 28(12) . 27
C3S C1S C2S C4S 116(4) 26_455 27
C5S C1S C2S C3S -21(15) . .
C4S C1S C2S C3S -49(6) 27 .
C3S C1S C2S C3S 67(6) 26_455 .
C5S C1S C2S C3S -88(10) . 26_455
C4S C1S C2S C3S -116(4) 27 26_455
C1S C2S C3S C4S 58(7) . 27
C3S C2S C3S C4S 120(4) 26_455 27
C4S C2S C3S C4S -145(6) 27 .
C1S C2S C3S C4S -87(7) . .
C3S C2S C3S C4S -25(3) 26_455 .
C4S C2S C3S C2S 3(5) 27 27
C1S C2S C3S C2S 61(7) . 27
C3S C2S C3S C2S 123.2(16) 26_455 27
C4S C2S C3S C1S -6(10) 27 27
C1S C2S C3S C1S 51(13) . 27
C3S C2S C3S C1S 113(9) 26_455 27
C4S C3S C4S C2S 96(15) 27 26_455
C2S C3S C4S C2S 118(15) . 26_455
C2S C3S C4S C2S -3(19) 27 26_455
C1S C3S C4S C2S -48(17) 27 26_455
C4S C3S C4S C3S 8(6) 27 26_455
C2S C3S C4S C3S 30(3) . 26_455
C2S C3S C4S C3S -90(7) 27 26_455
C1S C3S C4S C3S -136(3) 27 26_455
C4S C3S C4S C1S 141(4) 27 26_455
C2S C3S C4S C1S 163(4) . 26_455
C2S C3S C4S C1S 42(9) 27 26_455
C1S C3S C4S C1S -3(5) 27 26_455
C2S C1S C5S C5S 75(14) . 3_565
C4S C1S C5S C5S 92(8) 27 3_565
C3S C1S C5S C5S 3(9) 26_455 3_565
C2S C1S C5S C5S -9(16) . 2_665
C4S C1S C5S C5S 8(10) 27 2_665
C3S C1S C5S C5S -81(9) 26_455 2_665
